data_1521254
loop_
_publ_author_name
'Ivanov, S.A.'
'Thomas, N.W.'
'Ananta, S.'
'Rundlof, H.'
'Tellgren, R.'

_publ_section_title
;
 The perovskite system La (Mg2/3 Nb1/3) O3. II. A neutron powder
 diffraction study
;
_journal_name_full 'Journal of the European Ceramic Society'
_journal_page_first 2325
_journal_page_last 2329
_journal_volume 20
_journal_year 2000
_chemical_formula_sum 'La0.96 Mg0.655 Nb0.333 O3'
_chemical_name_systematic 'La0.96 (Mg0.655 Nb0.333) O3'
_space_group_IT_number 14
_symmetry_space_group_name_Hall '-P 2yn'
_symmetry_space_group_name_H-M 'P 1 21/n 1'
_cell_angle_alpha 90
_cell_angle_beta 90.534
_cell_angle_gamma 90
_cell_formula_units_Z 8
_cell_length_a 7.9655
_cell_length_b 7.9483
_cell_length_c 7.9735
_cell_volume 504.798
_citation_journal_id_ASTM JECSER
_cod_data_source_file Ivanov_JECSER_2000_1526.cif
_cod_data_source_block La0.96Mg0.655Nb0.333O3
_cod_original_cell_volume 504.7977
_cod_original_sg_symbol_Hall '-P 2ybc (x-z,y,z)'
_cod_database_code 1521254

loop_
_symmetry_equiv_pos_as_xyz
x,y,z
-x+1/2,y+1/2,-z+1/2
-x,-y,-z
x-1/2,-y-1/2,z-1/2

loop_
_atom_site_label
_atom_site_type_symbol
_atom_site_fract_x
_atom_site_fract_y
_atom_site_fract_z
_atom_site_occupancy
_atom_site_U_iso_or_equiv
O1 O-2 0.262 -0.0293 -0.0516 1 0.0
La2 La+3 0.2358 0.255 0.7584 0.98 0.0
O6 O-2 0.459 0.049 0.2505 1 0.0
La1 La+3 0.2353 0.258 0.2827 0.94 0.0
Nb1 Nb+5 0.5 0 0.5 1.01 0.0
Mg3 Mg+2 0.5 0 0 0.68 0.0
O2 O-2 0.758 0.4585 0.0485 1 0.0
O5 O-2 0.0068 -0.045 0.2548 1 0.0
Mg2 Mg+2 0 0 0.5 1 0.0
Nb2 Nb+5 0.5 0 0 0.32 0.0
O4 O-2 0.475 0.251 -0.058 1 0.0
Mg1 Mg+2 0 0 0 0.94 0.0
O3 O-2 0.04 0.255 0.039 1 0.0
